data_7125002
loop_
_publ_author_name
'Kather, Ralf'
'Rychagova, Elena'
'Sanz Camacho, Paula'
'Ashbrook, Sharon E.'
'Woollins, J. Derek'
'Robben, Lars'
'Lork, Enno'
'Ketkov, Sergey'
'Beckmann, Jens'

_publ_section_title
;
 Increasing the Br\/onsted acidity of Ph2PO2H by the Lewis acid B(C6F5)3.
 Formation of an eight-membered boraphosphinate ring [Ph2POB(C6F5)2O]2.
;
_journal_issue 73
_journal_name_full 'Chemical communications (Cambridge, England)'
_journal_page_first 10992
_journal_page_last 10995
_journal_paper_doi 10.1039/c6cc06102h
_journal_volume 52
_journal_year 2016
_chemical_formula_sum 'C33 H29 As Te'
_chemical_formula_weight 628.08
_space_group_IT_number 14
_space_group_name_Hall '-P 2yn'
_space_group_name_H-M_alt 'P 1 21/n 1'
_symmetry_cell_setting monoclinic
_symmetry_space_group_name_H-M 'P 1 21/n 1'
_atom_sites_solution_hydrogens geom
_atom_sites_solution_primary direct
_atom_sites_solution_secondary difmap
_audit_block_doi 10.5517/cc1jccdn
_audit_creation_method SHELXL-97
_audit_update_record
;
2015-07-07 deposited with the CCDC.
2016-08-18 downloaded from the CCDC.
;
_cell_angle_alpha 90.00
_cell_angle_beta 98.5040(10)
_cell_angle_gamma 90.00
_cell_formula_units_Z 4
_cell_length_a 12.0462(4)
_cell_length_b 8.7352(2)
_cell_length_c 25.0693(7)
_cell_measurement_reflns_used 9950
_cell_measurement_temperature 100
_cell_measurement_theta_max 25.01
_cell_measurement_theta_min 2.78
_cell_volume 2608.94(13)
_computing_cell_refinement 'Bruker SAINT'
_computing_data_collection 'Bruker APEX2'
_computing_data_reduction 'Bruker SAINT'
_computing_molecular_graphics Diamond
_computing_publication_material WinGX
_computing_structure_refinement 'SHELXL-2013 (Sheldrick 2013)'
_computing_structure_solution 'SHELXS-97 (Sheldrick 2008)'
_diffrn_ambient_temperature 100
_diffrn_measured_fraction_theta_full 0.998
_diffrn_measured_fraction_theta_max 0.998
_diffrn_measurement_device_type 'Bruker Venture D8'
_diffrn_measurement_method '2\q/\w scans'
_diffrn_radiation_monochromator graphite
_diffrn_radiation_source 'fine-focus sealed tube'
_diffrn_radiation_type MoK\a
_diffrn_radiation_wavelength 0.71073
_diffrn_reflns_av_R_equivalents 0.0443
_diffrn_reflns_av_sigmaI/netI 0.0282
_diffrn_reflns_limit_h_max 14
_diffrn_reflns_limit_h_min -14
_diffrn_reflns_limit_k_max 10
_diffrn_reflns_limit_k_min -10
_diffrn_reflns_limit_l_max 29
_diffrn_reflns_limit_l_min -29
_diffrn_reflns_number 25768
_diffrn_reflns_theta_full 25.01
_diffrn_reflns_theta_max 25.01
_diffrn_reflns_theta_min 2.47
_exptl_absorpt_coefficient_mu 2.419
_exptl_absorpt_correction_T_max 0.7452
_exptl_absorpt_correction_T_min 0.6441
_exptl_absorpt_correction_type empirical
_exptl_absorpt_process_details 'SADABS (Bruker, 2000)'
_exptl_crystal_colour colourless
_exptl_crystal_density_diffrn 1.599
_exptl_crystal_density_method 'not measured'
_exptl_crystal_description block
_exptl_crystal_F_000 1248
_exptl_crystal_size_max 0.3
_exptl_crystal_size_mid 0.2
_exptl_crystal_size_min 0.1
_refine_diff_density_max 0.418
_refine_diff_density_min -0.335
_refine_diff_density_rms 0.078
_refine_ls_extinction_method none
_refine_ls_goodness_of_fit_ref 1.039
_refine_ls_hydrogen_treatment mixed
_refine_ls_matrix_type full
_refine_ls_number_parameters 319
_refine_ls_number_reflns 4612
_refine_ls_number_restraints 0
_refine_ls_restrained_S_all 1.039
_refine_ls_R_factor_all 0.0302
_refine_ls_R_factor_gt 0.0222
_refine_ls_shift/su_max 0.002
_refine_ls_shift/su_mean 0.000
_refine_ls_structure_factor_coef Fsqd
_refine_ls_weighting_details 'calc w=1/[\s^2^(Fo^2^)+(0.0207P)^2^+1.5008P] where P=(Fo^2^+2Fc^2^)/3'
_refine_ls_weighting_scheme calc
_refine_ls_wR_factor_gt 0.0452
_refine_ls_wR_factor_ref 0.0475
_reflns_number_gt 4005
_reflns_number_total 4612
_reflns_threshold_expression >2sigma(I)
_cod_data_source_file c6cc06102h3.cif
_cod_data_source_block shelxl
_cod_depositor_comments
;
The following automatic conversions were performed:

data item '_symmetry_cell_setting' value 'Monoclinic' was changed to
'monoclinic' in accordance with the
/home/saulius/struct/COD-crude-data/automatic-downloads/DataCite-retrospective/RSC/depositions/lib/dictionaries/cif_core.dic
dictionary named 'cif_core.dic' version 2.4.2 last updated on
2011-04-26.

Automatic conversion script
Id: cif_fix_values 6909 2019-04-08 15:41:33Z antanas 
;
_cod_original_sg_symbol_H-M P2(1)/n
_cod_database_code 7125002

loop_
_symmetry_equiv_pos_as_xyz
'x, y, z'
'-x+1/2, y+1/2, -z+1/2'
'-x, -y, -z'
'x-1/2, -y-1/2, z-1/2'

loop_
_atom_site_label
_atom_site_type_symbol
_atom_site_fract_x
_atom_site_fract_y
_atom_site_fract_z
_atom_site_U_iso_or_equiv
_atom_site_adp_type
_atom_site_occupancy
_atom_site_symmetry_multiplicity
_atom_site_calc_flag
_atom_site_refinement_flags
Te1 Te 0.730441(13) 0.866654(18) 0.032414(6) 0.00992(5) Uani 1 1 d .
As1 As 0.89594(2) 0.81223(3) 0.143321(10) 0.01024(7) Uani 1 1 d .
C40 C 0.5813(2) 0.8390(3) -0.02453(10) 0.0105(5) Uani 1 1 d .
C41 C 0.4940(2) 0.7488(3) -0.01047(10) 0.0127(5) Uani 1 1 d .
C42 C 0.3950(2) 0.7354(3) -0.04666(10) 0.0131(6) Uani 1 1 d .
H42 H 0.3362 0.6730 -0.0373 0.016 Uiso 1 1 calc R
C43 C 0.3796(2) 0.8110(3) -0.09610(10) 0.0131(6) Uani 1 1 d .
C44 C 0.4666(2) 0.9036(3) -0.10831(10) 0.0134(6) Uani 1 1 d .
H44 H 0.4563 0.9585 -0.1414 0.016 Uiso 1 1 calc R
C45 C 0.5676(2) 0.9188(3) -0.07404(10) 0.0094(5) Uani 1 1 d .
C48 C 0.6583(2) 1.0194(3) -0.09076(10) 0.0194(6) Uani 1 1 d .
H48A H 0.6330 1.0608 -0.1268 0.029 Uiso 1 1 calc R
H48B H 0.7266 0.9588 -0.0913 0.029 Uiso 1 1 calc R
H48C H 0.6741 1.1038 -0.0650 0.029 Uiso 1 1 calc R
C47 C 0.2720(2) 0.7946(3) -0.13452(11) 0.0174(6) Uani 1 1 d .
H47A H 0.2213 0.8790 -0.1290 0.026 Uiso 1 1 calc R
H47B H 0.2363 0.6970 -0.1279 0.026 Uiso 1 1 calc R
H47C H 0.2881 0.7971 -0.1717 0.026 Uiso 1 1 calc R
C46 C 0.5037(2) 0.6641(3) 0.04254(11) 0.0177(6) Uani 1 1 d .
H46A H 0.5667 0.5921 0.0452 0.027 Uiso 1 1 calc R
H46B H 0.4341 0.6077 0.0444 0.027 Uiso 1 1 calc R
H46C H 0.5166 0.7376 0.0724 0.027 Uiso 1 1 calc R
C10 C 0.8009(2) 0.6449(3) 0.02070(10) 0.0106(5) Uani 1 1 d .
C11 C 0.7709(2) 0.5813(3) -0.03007(10) 0.0121(5) Uani 1 1 d .
H11 H 0.7231 0.6383 -0.0564 0.015 Uiso 1 1 calc R
C12 C 0.8081(2) 0.4355(3) -0.04458(10) 0.0131(5) Uani 1 1 d .
H12 H 0.7855 0.3956 -0.0798 0.016 Uiso 1 1 calc R
C13 C 0.8770(2) 0.3536(3) -0.00696(10) 0.0116(5) Uani 1 1 d .
C1 C 0.9300(2) 0.1977(3) -0.00932(10) 0.0139(6) Uani 1 1 d .
H1A H 0.9823 0.1962 -0.0363 0.017 Uiso 1 1 calc R
H1B H 0.8719 0.1182 -0.0189 0.017 Uiso 1 1 calc R
C2 C 0.9940(2) 0.1706(3) 0.04827(10) 0.0137(6) Uani 1 1 d .
H2A H 0.9619 0.0824 0.0656 0.016 Uiso 1 1 calc R
H2B H 1.0745 0.1507 0.0472 0.016 Uiso 1 1 calc R
C15 C 0.9788(2) 0.3163(3) 0.07838(10) 0.0120(5) Uani 1 1 d .
C16 C 1.0195(2) 0.3606(3) 0.12965(10) 0.0134(5) Uani 1 1 d .
H16 H 1.0659 0.2941 0.1533 0.016 Uiso 1 1 calc R
C17 C 0.9913(2) 0.5077(3) 0.14697(10) 0.0127(6) Uani 1 1 d .
H17 H 1.0218 0.5394 0.1824 0.015 Uiso 1 1 calc R
C18 C 0.9218(2) 0.6072(3) 0.11517(10) 0.0107(5) Uani 1 1 d .
C19 C 0.8751(2) 0.5641(3) 0.06093(10) 0.0103(5) Uani 1 1 d .
C14 C 0.9091(2) 0.4173(3) 0.04470(10) 0.0100(5) Uani 1 1 d .
C30 C 0.7683(2) 0.7696(3) 0.18115(10) 0.0125(5) Uani 1 1 d .
C35 C 0.7426(2) 0.8721(3) 0.21995(10) 0.0169(6) Uani 1 1 d .
H35 H 0.7929 0.9535 0.2314 0.020 Uiso 1 1 calc R
C34 C 0.6442(2) 0.8566(4) 0.24210(11) 0.0250(7) Uani 1 1 d .
H34 H 0.6279 0.9263 0.2690 0.030 Uiso 1 1 calc R
C33 C 0.5701(2) 0.7403(4) 0.22518(11) 0.0271(7) Uani 1 1 d .
H33 H 0.5025 0.7303 0.2401 0.032 Uiso 1 1 calc R
C32 C 0.5943(2) 0.6378(4) 0.18635(11) 0.0248(7) Uani 1 1 d .
H32 H 0.5432 0.5577 0.1746 0.030 Uiso 1 1 calc R
C31 C 0.6936(2) 0.6522(3) 0.16460(11) 0.0170(6) Uani 1 1 d .
H31 H 0.7103 0.5812 0.1382 0.020 Uiso 1 1 calc R
C20 C 1.0190(2) 0.8322(3) 0.20365(10) 0.0133(6) Uani 1 1 d .
C21 C 1.1096(2) 0.9196(3) 0.19353(12) 0.0225(6) Uani 1 1 d .
H21 H 1.1121 0.9563 0.1580 0.027 Uiso 1 1 calc R
C22 C 1.1971(2) 0.9547(4) 0.23462(13) 0.0307(7) Uani 1 1 d .
H22 H 1.2589 1.0142 0.2270 0.037 Uiso 1 1 calc R
C23 C 1.1937(2) 0.9024(3) 0.28653(12) 0.0252(7) Uani 1 1 d .
H23 H 1.2525 0.9275 0.3148 0.030 Uiso 1 1 calc R
C24 C 1.1046(2) 0.8136(3) 0.29706(11) 0.0206(6) Uani 1 1 d .
H24 H 1.1027 0.7765 0.3325 0.025 Uiso 1 1 calc R
C25 C 1.0176(2) 0.7784(3) 0.25594(10) 0.0154(6) Uani 1 1 d .
H25 H 0.9567 0.7171 0.2635 0.018 Uiso 1 1 calc R

loop_
_atom_site_aniso_label
_atom_site_aniso_U_11
_atom_site_aniso_U_22
_atom_site_aniso_U_33
_atom_site_aniso_U_23
_atom_site_aniso_U_13
_atom_site_aniso_U_12
Te1 0.00871(9) 0.00863(9) 0.01184(9) 0.00006(7) -0.00038(6) 0.00046(7)
As1 0.01048(14) 0.01014(14) 0.00989(13) -0.00050(10) 0.00077(10) -0.00005(10)
C40 0.0074(13) 0.0106(13) 0.0132(13) -0.0035(10) 0.0003(10) 0.0018(10)
C41 0.0144(14) 0.0094(13) 0.0147(13) -0.0015(11) 0.0030(11) 0.0036(11)
C42 0.0103(13) 0.0103(13) 0.0189(14) 0.0006(11) 0.0033(11) -0.0013(10)
C43 0.0135(14) 0.0093(13) 0.0163(14) -0.0039(11) 0.0014(11) 0.0027(10)
C44 0.0149(14) 0.0130(13) 0.0118(13) 0.0028(11) 0.0008(11) 0.0028(11)
C45 0.0086(13) 0.0086(12) 0.0114(13) 0.0007(10) 0.0027(10) 0.0013(10)
C48 0.0176(15) 0.0245(16) 0.0152(14) 0.0099(12) -0.0007(12) -0.0020(12)
C47 0.0171(15) 0.0157(14) 0.0181(14) -0.0020(12) -0.0014(12) -0.0007(11)
C46 0.0138(14) 0.0222(16) 0.0169(14) 0.0065(12) 0.0014(11) -0.0035(11)
C10 0.0075(12) 0.0103(13) 0.0146(13) 0.0018(11) 0.0032(10) 0.0007(10)
C11 0.0113(13) 0.0120(12) 0.0134(13) 0.0011(11) 0.0029(10) -0.0018(11)
C12 0.0147(14) 0.0141(14) 0.0110(13) -0.0024(11) 0.0031(11) -0.0049(11)
C13 0.0084(13) 0.0101(13) 0.0178(13) -0.0007(11) 0.0069(11) -0.0040(10)
C1 0.0119(14) 0.0120(13) 0.0185(14) -0.0029(11) 0.0047(11) -0.0023(11)
C2 0.0117(13) 0.0089(13) 0.0212(14) 0.0011(11) 0.0050(11) 0.0002(10)
C15 0.0070(13) 0.0101(13) 0.0197(14) 0.0013(11) 0.0044(11) -0.0020(10)
C16 0.0074(13) 0.0142(13) 0.0185(14) 0.0067(12) 0.0018(11) 0.0021(11)
C17 0.0134(14) 0.0146(14) 0.0107(13) 0.0009(11) 0.0036(11) 0.0000(11)
C18 0.0081(13) 0.0119(13) 0.0128(13) 0.0007(11) 0.0045(10) -0.0015(10)
C19 0.0079(13) 0.0113(13) 0.0130(13) -0.0007(11) 0.0063(10) -0.0031(10)
C14 0.0061(12) 0.0102(12) 0.0148(13) 0.0013(11) 0.0051(10) -0.0016(10)
C30 0.0108(13) 0.0168(14) 0.0096(13) 0.0053(11) 0.0008(10) 0.0028(11)
C35 0.0166(14) 0.0214(15) 0.0122(13) 0.0008(12) -0.0001(11) 0.0064(12)
C34 0.0246(16) 0.0380(19) 0.0132(14) 0.0063(13) 0.0049(12) 0.0167(14)
C33 0.0153(15) 0.047(2) 0.0203(16) 0.0164(15) 0.0075(13) 0.0087(14)
C32 0.0173(15) 0.0326(17) 0.0238(16) 0.0138(14) 0.0008(12) -0.0036(13)
C31 0.0164(14) 0.0180(15) 0.0159(14) 0.0043(12) 0.0007(11) -0.0001(11)
C20 0.0125(14) 0.0119(14) 0.0149(13) -0.0033(11) 0.0007(11) 0.0013(10)
C21 0.0202(16) 0.0256(16) 0.0208(15) 0.0023(13) 0.0003(12) -0.0050(12)
C22 0.0178(16) 0.0348(19) 0.0373(19) 0.0025(15) -0.0031(14) -0.0120(14)
C23 0.0173(16) 0.0285(17) 0.0259(16) -0.0045(13) -0.0095(13) 0.0006(13)
C24 0.0203(16) 0.0226(15) 0.0169(15) 0.0005(12) -0.0034(12) 0.0058(12)
C25 0.0142(14) 0.0159(14) 0.0156(14) -0.0006(11) 0.0003(11) 0.0008(11)

loop_
_atom_type_symbol
_atom_type_description
_atom_type_scat_dispersion_real
_atom_type_scat_dispersion_imag
_atom_type_scat_source
C C 0.0033 0.0016 'International Tables Vol C Tables 4.2.6.8 and 6.1.1.4'
H H 0.0000 0.0000 'International Tables Vol C Tables 4.2.6.8 and 6.1.1.4'
As As 0.0499 2.0058 'International Tables Vol C Tables 4.2.6.8 and 6.1.1.4'
Te Te -0.5308 1.6751 'International Tables Vol C Tables 4.2.6.8 and 6.1.1.4'

loop_
_citation_id
_citation_doi
_citation_year
1 10.1021/acs.organomet.5b00813 2015

loop_
_geom_angle_atom_site_label_1
_geom_angle_atom_site_label_2
_geom_angle_atom_site_label_3
_geom_angle
C40 Te1 C10 96.70(9)
C30 As1 C20 101.62(10)
C30 As1 C18 100.27(10)
C20 As1 C18 102.46(10)
C41 C40 C45 120.3(2)
C41 C40 Te1 118.93(18)
C45 C40 Te1 120.57(17)
C42 C41 C40 119.1(2)
C42 C41 C46 118.6(2)
C40 C41 C46 122.3(2)
C43 C42 C41 121.9(2)
C42 C43 C44 117.8(2)
C42 C43 C47 120.9(2)
C44 C43 C47 121.3(2)
C45 C44 C43 122.6(2)
C44 C45 C40 118.3(2)
C44 C45 C48 119.2(2)
C40 C45 C48 122.5(2)
C11 C10 C19 120.0(2)
C11 C10 Te1 115.58(18)
C19 C10 Te1 124.45(18)
C10 C11 C12 123.2(2)
C13 C12 C11 118.5(2)
C12 C13 C14 119.0(2)
C12 C13 C1 131.6(2)
C14 C13 C1 109.4(2)
C13 C1 C2 104.9(2)
C15 C2 C1 104.9(2)
C16 C15 C14 119.1(2)
C16 C15 C2 131.3(2)
C14 C15 C2 109.6(2)
C15 C16 C17 118.6(2)
C18 C17 C16 123.3(2)
C17 C18 C19 120.0(2)
C17 C18 As1 118.85(19)
C19 C18 As1 121.04(18)
C14 C19 C10 114.8(2)
C14 C19 C18 114.6(2)
C10 C19 C18 130.6(2)
C13 C14 C15 111.2(2)
C13 C14 C19 124.5(2)
C15 C14 C19 124.3(2)
C31 C30 C35 119.0(2)
C31 C30 As1 121.13(19)
C35 C30 As1 119.2(2)
C34 C35 C30 120.5(3)
C33 C34 C35 120.1(3)
C34 C33 C32 120.0(3)
C33 C32 C31 119.9(3)
C30 C31 C32 120.5(3)
C21 C20 C25 118.5(2)
C21 C20 As1 115.69(19)
C25 C20 As1 125.6(2)
C20 C21 C22 121.0(3)
C23 C22 C21 119.8(3)
C24 C23 C22 119.8(3)
C23 C24 C25 120.3(3)
C24 C25 C20 120.6(3)

loop_
_geom_bond_atom_site_label_1
_geom_bond_atom_site_label_2
_geom_bond_distance
Te1 C40 2.137(2)
Te1 C10 2.152(2)
As1 C30 1.958(2)
As1 C20 1.963(3)
As1 C18 1.967(2)
C40 C41 1.400(3)
C40 C45 1.412(3)
C41 C42 1.393(4)
C41 C46 1.510(4)
C42 C43 1.392(4)
C43 C44 1.393(4)
C43 C47 1.503(4)
C44 C45 1.389(4)
C45 C48 1.508(3)
C10 C11 1.387(3)
C10 C19 1.432(3)
C11 C12 1.415(4)
C12 C13 1.363(4)
C13 C14 1.410(3)
C13 C1 1.509(3)
C1 C2 1.551(4)
C2 C15 1.504(3)
C15 C16 1.362(4)
C15 C14 1.410(4)
C16 C17 1.413(4)
C17 C18 1.376(3)
C18 C19 1.443(3)
C19 C14 1.423(3)
C30 C31 1.387(4)
C30 C35 1.390(4)
C35 C34 1.389(4)
C34 C33 1.377(4)
C33 C32 1.385(4)
C32 C31 1.392(4)
C20 C21 1.386(4)
C20 C25 1.395(4)
C21 C22 1.395(4)
C22 C23 1.385(4)
C23 C24 1.381(4)
C24 C25 1.391(4)
